data_7224925
loop_
_publ_author_name
'Slabbert, C.'
'Rademeyer, M.'

_publ_section_title
;
 Structures and trends of neutral MXxsolvent4&#x2212;xtetrahedra and
 anionic [MX4]2&#x2212;tetrahalometallates of zinc(ii), cadmium(ii) and
 mercury(ii) with benzopyridine- and benzopyrazine-type N-donor ligands or
 cations
;
_journal_issue 24
_journal_name_full CrystEngComm
_journal_page_first 4555
_journal_paper_doi 10.1039/C6CE00568C
_journal_volume 18
_journal_year 2016
_chemical_formula_moiety
;
2(C12 H9 N2), Cl4 Hg, 2(H2 O)
;
_chemical_formula_sum 'C24 H22 Cl4 Hg N4 O2'
_chemical_formula_weight 740.84
_chemical_name_common 'bis(phenazinium) tetrachloromercurate(ii) dihydrate'
_chemical_name_systematic
;
bis(phenazinium) tetrachloromercury(ii) dihydrate
;
_space_group_crystal_system monoclinic
_space_group_IT_number 14
_space_group_name_Hall '-P 2ybc'
_space_group_name_H-M_alt 'P 1 21/c 1'
_symmetry_space_group_name_Hall '-P 2ybc'
_symmetry_space_group_name_H-M 'P 1 21/c 1'
_atom_sites_solution_hydrogens mixed
_atom_sites_solution_primary 'intrinsic phasing'
_atom_sites_solution_secondary difmap
_audit_creation_method SHELXL-2014
_audit_update_record
;
2016-03-09 deposited with the CCDC.
2016-04-14 downloaded from the CCDC.
;
_cell_angle_alpha 90
_cell_angle_beta 106.338(4)
_cell_angle_gamma 90
_cell_formula_units_Z 4
_cell_length_a 16.448(2)
_cell_length_b 13.1972(14)
_cell_length_c 12.5022(14)
_cell_measurement_temperature 296(2)
_cell_volume 2604.2(5)
_computing_cell_refinement 'SAINT (Bruker, 2014)'
_computing_data_collection 'APEX2 (Bruker, 2014)'
_computing_data_reduction 'SAINT (Bruker, 2014)'
_computing_molecular_graphics
;
 ORTEP-3 for Windows (Farrugia, 1997), 
 Mercury (Macrae <i>et al</i>., 2008)
;
_computing_publication_material 'SHELXL-2014, PLATON (Spek, 2009)'
_computing_structure_refinement 'SHELXTL, SHELXL-2014/7 (Sheldrick, 2015)'
_computing_structure_solution 'SHELXTS (Sheldrick, 2015)'
_diffrn_ambient_temperature 296(2)
_diffrn_detector_area_resol_mean 10.24
_diffrn_measured_fraction_theta_full 0.998
_diffrn_measured_fraction_theta_max 0.997
_diffrn_measurement_device_type 'Bruker kappa, Photon 100 CMOS'
_diffrn_measurement_method '\f and \w scans'
_diffrn_radiation_type MoK\a
_diffrn_radiation_wavelength 0.71073
_diffrn_reflns_av_R_equivalents 0.0520
_diffrn_reflns_av_unetI/netI 0.0839
_diffrn_reflns_Laue_measured_fraction_full 0.998
_diffrn_reflns_Laue_measured_fraction_max 0.997
_diffrn_reflns_limit_h_max 20
_diffrn_reflns_limit_h_min -16
_diffrn_reflns_limit_k_max 12
_diffrn_reflns_limit_k_min -16
_diffrn_reflns_limit_l_max 15
_diffrn_reflns_limit_l_min -12
_diffrn_reflns_number 14134
_diffrn_reflns_point_group_measured_fraction_full 0.998
_diffrn_reflns_point_group_measured_fraction_max 0.997
_diffrn_reflns_theta_full 25.242
_diffrn_reflns_theta_max 26.372
_diffrn_reflns_theta_min 2.294
_exptl_absorpt_coefficient_mu 6.351
_exptl_absorpt_correction_T_max 0.7457
_exptl_absorpt_correction_T_min 0.5166
_exptl_absorpt_correction_type multi-scan
_exptl_absorpt_process_details 'SADABS (Bruker, 2014)'
_exptl_crystal_colour yellow
_exptl_crystal_density_diffrn 1.890
_exptl_crystal_density_method 'not measured'
_exptl_crystal_description prism
_exptl_crystal_F_000 1432
_refine_diff_density_max 0.806
_refine_diff_density_min -0.960
_refine_diff_density_rms 0.128
_refine_ls_extinction_method none
_refine_ls_goodness_of_fit_ref 1.002
_refine_ls_hydrogen_treatment mixed
_refine_ls_matrix_type full
_refine_ls_number_parameters 334
_refine_ls_number_reflns 5317
_refine_ls_number_restraints 6
_refine_ls_restrained_S_all 1.001
_refine_ls_R_factor_all 0.0990
_refine_ls_R_factor_gt 0.0447
_refine_ls_shift/su_max 0.001
_refine_ls_shift/su_mean 0.000
_refine_ls_structure_factor_coef Fsqd
_refine_ls_weighting_details 'w=1/[\s^2^(Fo^2^)+(0.0179P)^2^+1.2802P] where P=(Fo^2^+2Fc^2^)/3'
_refine_ls_weighting_scheme calc
_refine_ls_wR_factor_gt 0.0586
_refine_ls_wR_factor_ref 0.0685
_reflns_Friedel_coverage 0.000
_reflns_number_gt 3388
_reflns_number_total 5317
_reflns_threshold_expression 'I > 2\s(I)'
_cod_data_source_file c6ce00568c2.cif
_cod_data_source_block shelx
_cod_depositor_comments 'Adding full bibliography for 7224924--7224939.cif.'
_cod_database_code 7224925
_shelx_space_group_comment
;
The symmetry employed for this shelxl refinement is uniquely defined
by the following loop, which should always be used as a source of
symmetry information in preference to the above space-group names.
They are only intended as comments.
;
_shelxl_version_number 2014-3

loop_
_space_group_symop_operation_xyz
'x, y, z'
'-x, y+1/2, -z+1/2'
'-x, -y, -z'
'x, -y-1/2, z-1/2'

loop_
_atom_site_label
_atom_site_type_symbol
_atom_site_fract_x
_atom_site_fract_y
_atom_site_fract_z
_atom_site_U_iso_or_equiv
_atom_site_adp_type
_atom_site_occupancy
_atom_site_site_symmetry_order
_atom_site_calc_flag
_atom_site_refinement_flags_posn
_atom_site_refinement_flags_adp
C1 C 0.2513(4) 0.6431(4) 0.6196(5) 0.0361(15) Uani 1 1 d . .
C2 C 0.2720(4) 0.6558(4) 0.7353(5) 0.0434(16) Uani 1 1 d . .
H2 H 0.2297 0.6592 0.7714 0.052 Uiso 1 1 calc R U
C3 C 0.3545(5) 0.6629(4) 0.7937(5) 0.0527(18) Uani 1 1 d . .
H3 H 0.3689 0.6723 0.8705 0.063 Uiso 1 1 calc R U
C4 C 0.4193(4) 0.6562(4) 0.7400(6) 0.0508(18) Uani 1 1 d . .
H4 H 0.4757 0.6600 0.7822 0.061 Uiso 1 1 calc R U
C5 C 0.4009(4) 0.6446(4) 0.6286(5) 0.0460(17) Uani 1 1 d . .
H5 H 0.4443 0.6414 0.5945 0.055 Uiso 1 1 calc R U
C6 C 0.3160(4) 0.6375(4) 0.5641(5) 0.0337(14) Uani 1 1 d . .
C7 C 0.2170(4) 0.6166(4) 0.3943(5) 0.0323(14) Uani 1 1 d . .
C8 C 0.1961(4) 0.6023(4) 0.2779(5) 0.0436(16) Uani 1 1 d . .
H8 H 0.2385 0.6015 0.2419 0.052 Uiso 1 1 calc R U
C9 C 0.1140(5) 0.5898(4) 0.2186(5) 0.0525(18) Uani 1 1 d . .
H9 H 0.1001 0.5806 0.1419 0.063 Uiso 1 1 calc R U
C10 C 0.0494(4) 0.5909(4) 0.2729(6) 0.0553(19) Uani 1 1 d . .
H10 H -0.0063 0.5806 0.2308 0.066 Uiso 1 1 calc R U
C11 C 0.0655(4) 0.6060(4) 0.3828(5) 0.0479(17) Uani 1 1 d . .
H11 H 0.0217 0.6078 0.4163 0.057 Uiso 1 1 calc R U
C12 C 0.1502(4) 0.6192(4) 0.4463(5) 0.0357(15) Uani 1 1 d . .
C13 C 0.3966(4) 0.3892(4) 0.6845(5) 0.0325(14) Uani 1 1 d . .
C14 C 0.4198(5) 0.3953(4) 0.7998(5) 0.0466(17) Uani 1 1 d . .
H14 H 0.3795 0.3900 0.8389 0.056 Uiso 1 1 calc R U
C15 C 0.5023(5) 0.4089(4) 0.8538(5) 0.0510(18) Uani 1 1 d . .
H15 H 0.5186 0.4143 0.9311 0.061 Uiso 1 1 calc R U
C16 C 0.5644(4) 0.4152(4) 0.7970(5) 0.0482(17) Uani 1 1 d . .
H16 H 0.6208 0.4247 0.8370 0.058 Uiso 1 1 calc R U
C17 C 0.5434(4) 0.4078(4) 0.6850(5) 0.0455(16) Uani 1 1 d . .
H17 H 0.5851 0.4117 0.6481 0.055 Uiso 1 1 calc R U
C18 C 0.4576(4) 0.3939(4) 0.6239(5) 0.0345(15) Uani 1 1 d . .
C19 C 0.3557(4) 0.3741(4) 0.4574(5) 0.0322(14) Uani 1 1 d . .
C20 C 0.3310(4) 0.3621(4) 0.3398(5) 0.0432(16) Uani 1 1 d . .
H20 H 0.3717 0.3640 0.3010 0.052 Uiso 1 1 calc R U
C21 C 0.2486(5) 0.3481(4) 0.2842(5) 0.0501(17) Uani 1 1 d . .
H21 H 0.2333 0.3394 0.2072 0.060 Uiso 1 1 calc R U
C22 C 0.1858(4) 0.3462(4) 0.3400(6) 0.0483(17) Uani 1 1 d . .
H22 H 0.1296 0.3364 0.2993 0.058 Uiso 1 1 calc R U
C23 C 0.2049(4) 0.3584(4) 0.4520(5) 0.0392(15) Uani 1 1 d . .
H23 H 0.1624 0.3582 0.4878 0.047 Uiso 1 1 calc R U
C24 C 0.2900(4) 0.3711(4) 0.5129(5) 0.0317(14) Uani 1 1 d . .
N1 N 0.1702(3) 0.6338(3) 0.5565(4) 0.0370(12) Uani 1 1 d D .
N2 N 0.2981(3) 0.6248(3) 0.4540(4) 0.0348(12) Uani 1 1 d . .
N3 N 0.3147(3) 0.3798(3) 0.6239(4) 0.0338(12) Uani 1 1 d D .
N4 N 0.4363(3) 0.3863(3) 0.5122(4) 0.0349(12) Uani 1 1 d . .
Cl1 Cl 0.35277(10) 0.13419(10) 0.54827(12) 0.0441(4) Uani 1 1 d . .
Cl2 Cl 0.17427(10) 0.08368(11) 0.24134(12) 0.0477(4) Uani 1 1 d . .
Cl3 Cl 0.09226(10) 0.14203(12) 0.50283(13) 0.0532(4) Uani 1 1 d . .
Cl4 Cl 0.22097(11) -0.11974(11) 0.49382(13) 0.0507(4) Uani 1 1 d . .
Hg1 Hg 0.21367(2) 0.06553(2) 0.45009(2) 0.04307(9) Uani 1 1 d . .
O1 O -0.0312(3) 0.3352(4) 0.3733(4) 0.0661(14) Uani 1 1 d D .
O2 O -0.0319(3) 0.3667(5) 0.1602(4) 0.0841(16) Uani 1 1 d D .
H1O2 H -0.082(2) 0.363(6) 0.120(6) 0.101 Uiso 1 1 d D U
H2O2 H 0.001(4) 0.366(6) 0.121(6) 0.101 Uiso 1 1 d D U
H1O1 H -0.006(4) 0.282(3) 0.395(6) 0.101 Uiso 1 1 d D U
H2O1 H -0.030(5) 0.348(5) 0.310(3) 0.101 Uiso 1 1 d D U
H1N3 H 0.277(4) 0.386(5) 0.659(6) 0.101 Uiso 1 1 d D U
H1N1 H 0.128(3) 0.639(5) 0.583(6) 0.101 Uiso 1 1 d D U

loop_
_atom_site_aniso_label
_atom_site_aniso_U_11
_atom_site_aniso_U_22
_atom_site_aniso_U_33
_atom_site_aniso_U_23
_atom_site_aniso_U_13
_atom_site_aniso_U_12
C1 0.046(5) 0.028(3) 0.037(4) 0.001(3) 0.017(4) 0.002(3)
C2 0.052(5) 0.046(4) 0.034(4) -0.001(3) 0.013(4) 0.002(3)
C3 0.071(6) 0.046(4) 0.041(4) -0.006(3) 0.017(4) 0.000(4)
C4 0.033(4) 0.049(4) 0.062(5) 0.000(3) 0.000(4) 0.002(3)
C5 0.041(5) 0.047(4) 0.052(5) -0.003(3) 0.016(4) 0.000(3)
C6 0.033(4) 0.029(3) 0.040(4) -0.003(3) 0.012(4) 0.001(3)
C7 0.031(4) 0.032(3) 0.038(4) 0.003(3) 0.016(3) 0.003(3)
C8 0.044(5) 0.046(4) 0.046(4) 0.002(3) 0.022(4) 0.003(3)
C9 0.058(5) 0.063(4) 0.040(4) 0.003(3) 0.020(4) 0.003(4)
C10 0.036(5) 0.075(5) 0.049(5) 0.001(4) 0.000(4) -0.007(4)
C11 0.038(5) 0.064(4) 0.046(4) -0.003(3) 0.019(4) 0.004(3)
C12 0.035(4) 0.039(3) 0.037(4) 0.007(3) 0.018(3) 0.001(3)
C13 0.034(4) 0.027(3) 0.038(4) -0.002(3) 0.012(3) -0.005(3)
C14 0.054(5) 0.059(4) 0.031(4) 0.003(3) 0.018(4) -0.003(3)
C15 0.064(6) 0.052(4) 0.032(4) -0.006(3) 0.005(4) 0.008(4)
C16 0.039(4) 0.055(4) 0.048(4) -0.012(3) 0.008(4) -0.002(3)
C17 0.037(4) 0.047(4) 0.054(5) -0.008(3) 0.017(4) -0.002(3)
C18 0.037(4) 0.031(3) 0.038(4) 0.001(3) 0.015(3) 0.000(3)
C19 0.031(4) 0.034(3) 0.036(4) 0.001(3) 0.017(3) 0.002(3)
C20 0.045(5) 0.051(4) 0.040(4) 0.005(3) 0.022(4) 0.000(3)
C21 0.050(5) 0.055(4) 0.042(4) 0.002(3) 0.008(4) 0.006(4)
C22 0.030(4) 0.052(4) 0.056(5) 0.001(3) 0.002(4) 0.002(3)
C23 0.027(4) 0.044(3) 0.049(4) 0.003(3) 0.014(3) -0.003(3)
C24 0.033(4) 0.031(3) 0.035(4) -0.004(3) 0.016(3) -0.006(3)
N1 0.036(4) 0.041(3) 0.040(3) 0.008(2) 0.022(3) 0.002(3)
N2 0.030(3) 0.036(3) 0.043(3) -0.001(2) 0.018(3) -0.001(2)
N3 0.034(4) 0.036(3) 0.037(3) -0.003(2) 0.018(3) 0.000(3)
N4 0.030(3) 0.042(3) 0.036(3) 0.002(2) 0.015(3) 0.001(2)
Cl1 0.0380(10) 0.0500(9) 0.0422(9) 0.0012(7) 0.0079(8) -0.0023(8)
Cl2 0.0401(10) 0.0731(11) 0.0337(9) 0.0050(7) 0.0163(8) 0.0009(8)
Cl3 0.0417(11) 0.0772(11) 0.0455(10) 0.0051(8) 0.0203(8) 0.0099(9)
Cl4 0.0604(12) 0.0458(9) 0.0467(10) 0.0046(7) 0.0163(9) 0.0002(8)
Hg1 0.04126(16) 0.04921(14) 0.04017(15) 0.00267(13) 0.01378(11) 0.00160(14)
O1 0.061(4) 0.082(4) 0.068(4) 0.014(3) 0.040(3) 0.020(3)
O2 0.056(4) 0.144(5) 0.056(4) 0.013(3) 0.022(3) 0.014(4)

loop_
_atom_type_symbol
_atom_type_description
_atom_type_scat_dispersion_real
_atom_type_scat_dispersion_imag
_atom_type_scat_source
C C 0.0033 0.0016 'International Tables Vol C Tables 4.2.6.8 and 6.1.1.4'
H H 0.0000 0.0000 'International Tables Vol C Tables 4.2.6.8 and 6.1.1.4'
N N 0.0061 0.0033 'International Tables Vol C Tables 4.2.6.8 and 6.1.1.4'
Cl Cl 0.1484 0.1585 'International Tables Vol C Tables 4.2.6.8 and 6.1.1.4'
Hg Hg -2.3894 9.2266 'International Tables Vol C Tables 4.2.6.8 and 6.1.1.4'
O O 0.0106 0.0060 'International Tables Vol C Tables 4.2.6.8 and 6.1.1.4'

loop_
_geom_angle_atom_site_label_1
_geom_angle_atom_site_label_2
_geom_angle_atom_site_label_3
_geom_angle
N1 C1 C2 121.8(6)
N1 C1 C6 117.4(5)
C2 C1 C6 120.8(6)
C3 C2 C1 118.8(6)
C3 C2 H2 120.6
C1 C2 H2 120.6
C2 C3 C4 121.1(6)
C2 C3 H3 119.5
C4 C3 H3 119.5
C5 C4 C3 121.1(6)
C5 C4 H4 119.4
C3 C4 H4 119.4
C4 C5 C6 119.9(6)
C4 C5 H5 120.0
C6 C5 H5 120.0
N2 C6 C5 119.7(6)
N2 C6 C1 122.0(6)
C5 C6 C1 118.3(6)
N2 C7 C8 120.1(6)
N2 C7 C12 121.3(5)
C8 C7 C12 118.6(6)
C9 C8 C7 119.7(6)
C9 C8 H8 120.1
C7 C8 H8 120.1
C8 C9 C10 120.3(6)
C8 C9 H9 119.8
C10 C9 H9 119.8
C11 C10 C9 122.4(6)
C11 C10 H10 118.8
C9 C10 H10 118.8
C10 C11 C12 118.5(6)
C10 C11 H11 120.8
C12 C11 H11 120.8
N1 C12 C11 121.2(6)
N1 C12 C7 118.4(6)
C11 C12 C7 120.5(6)
N3 C13 C14 121.7(6)
N3 C13 C18 116.6(5)
C14 C13 C18 121.7(6)
C15 C14 C13 118.1(6)
C15 C14 H14 120.9
C13 C14 H14 120.9
C14 C15 C16 122.0(6)
C14 C15 H15 119.0
C16 C15 H15 119.0
C17 C16 C15 120.8(6)
C17 C16 H16 119.6
C15 C16 H16 119.6
C16 C17 C18 119.7(6)
C16 C17 H17 120.2
C18 C17 H17 120.2
N4 C18 C17 119.9(6)
N4 C18 C13 122.4(6)
C17 C18 C13 117.7(6)
N4 C19 C20 120.2(5)
N4 C19 C24 122.3(5)
C20 C19 C24 117.5(6)
C21 C20 C19 120.1(6)
C21 C20 H20 119.9
C19 C20 H20 119.9
C20 C21 C22 121.3(6)
C20 C21 H21 119.3
C22 C21 H21 119.3
C23 C22 C21 121.6(6)
C23 C22 H22 119.2
C21 C22 H22 119.2
C22 C23 C24 118.8(6)
C22 C23 H23 120.6
C24 C23 H23 120.6
N3 C24 C23 122.6(6)
N3 C24 C19 116.6(6)
C23 C24 C19 120.7(5)
C12 N1 C1 122.1(5)
C12 N1 H1N1 115(5)
C1 N1 H1N1 123(5)
C6 N2 C7 118.8(5)
C24 N3 C13 123.6(5)
C24 N3 H1N3 119(5)
C13 N3 H1N3 117(5)
C19 N4 C18 118.5(5)
Cl1 Hg1 Cl3 115.10(5)
Cl1 Hg1 Cl4 105.78(5)
Cl3 Hg1 Cl4 109.37(5)
Cl1 Hg1 Cl2 114.63(5)
Cl3 Hg1 Cl2 104.15(5)
Cl4 Hg1 Cl2 107.59(5)
H1O1 O1 H2O1 111(7)
H1O2 O2 H2O2 110(8)

loop_
_geom_bond_atom_site_label_1
_geom_bond_atom_site_label_2
_geom_bond_distance
C1 N1 1.351(7)
C1 C2 1.400(7)
C1 C6 1.425(8)
C2 C3 1.351(8)
C2 H2 0.9300
C3 C4 1.413(8)
C3 H3 0.9300
C4 C5 1.348(8)
C4 H4 0.9300
C5 C6 1.406(8)
C5 H5 0.9300
C6 N2 1.335(7)
C7 N2 1.337(7)
C7 C8 1.411(8)
C7 C12 1.425(8)
C8 C9 1.355(8)
C8 H8 0.9300
C9 C10 1.412(8)
C9 H9 0.9300
C10 C11 1.338(8)
C10 H10 0.9300
C11 C12 1.407(8)
C11 H11 0.9300
C12 N1 1.337(7)
C13 N3 1.353(7)
C13 C14 1.387(7)
C13 C18 1.417(7)
C14 C15 1.347(8)
C14 H14 0.9300
C15 C16 1.401(8)
C15 H15 0.9300
C16 C17 1.347(8)
C16 H16 0.9300
C17 C18 1.416(8)
C17 H17 0.9300
C18 N4 1.345(7)
C19 N4 1.321(7)
C19 C20 1.419(7)
C19 C24 1.440(7)
C20 C21 1.351(8)
C20 H20 0.9300
C21 C22 1.401(8)
C21 H21 0.9300
C22 C23 1.355(7)
C22 H22 0.9300
C23 C24 1.403(7)
C23 H23 0.9300
C24 N3 1.337(7)
N1 H1N1 0.86(2)
N3 H1N3 0.86(2)
Cl1 Hg1 2.4459(15)
Cl2 Hg1 2.5173(14)
Cl3 Hg1 2.4864(16)
Cl4 Hg1 2.5009(14)
O1 H1O1 0.82(2)
O1 H2O1 0.82(2)
O2 H1O2 0.83(2)
O2 H2O2 0.82(2)

loop_
_geom_hbond_atom_site_label_D
_geom_hbond_atom_site_label_H
_geom_hbond_atom_site_label_A
_geom_hbond_distance_DH
_geom_hbond_distance_HA
_geom_hbond_distance_DA
_geom_hbond_angle_DHA
_geom_hbond_site_symmetry_A
C2 H2 Cl4 0.93 2.87 3.592(6) 135.1 4_566
C5 H5 N4 0.93 2.69 3.618(8) 174.3 3_666
C14 H14 Cl1 0.93 2.79 3.597(6) 145.5 4_566
C17 H17 N2 0.93 2.63 3.543(8) 166.2 3_666
O2 H1O2 Cl4 0.83(2) 2.34(2) 3.169(6) 172(7) 2
O2 H2O2 Cl3 0.82(2) 2.39(2) 3.212(5) 177(8) 4_565
O1 H1O1 Cl3 0.82(2) 2.57(3) 3.375(5) 166(7) .
O1 H2O1 O2 0.82(2) 1.88(2) 2.693(7) 175(8) .
N3 H1N3 Cl2 0.86(2) 2.24(2) 3.103(5) 174(7) 4_566
N1 H1N1 O1 0.86(2) 1.85(2) 2.701(7) 172(7) 3_566

loop_
_geom_torsion_atom_site_label_1
_geom_torsion_atom_site_label_2
_geom_torsion_atom_site_label_3
_geom_torsion_atom_site_label_4
_geom_torsion
N1 C1 C2 C3 178.9(5)
C6 C1 C2 C3 0.2(8)
C1 C2 C3 C4 -0.9(9)
C2 C3 C4 C5 1.3(9)
C3 C4 C5 C6 -0.9(9)
C4 C5 C6 N2 -179.2(5)
C4 C5 C6 C1 0.2(8)
N1 C1 C6 N2 0.8(7)
C2 C1 C6 N2 179.6(5)
N1 C1 C6 C5 -178.6(5)
C2 C1 C6 C5 0.2(7)
N2 C7 C8 C9 177.3(5)
C12 C7 C8 C9 -1.1(8)
C7 C8 C9 C10 -0.1(9)
C8 C9 C10 C11 1.4(9)
C9 C10 C11 C12 -1.4(9)
C10 C11 C12 N1 -179.5(5)
C10 C11 C12 C7 0.1(8)
N2 C7 C12 N1 2.4(8)
C8 C7 C12 N1 -179.3(5)
N2 C7 C12 C11 -177.3(5)
C8 C7 C12 C11 1.1(8)
N3 C13 C14 C15 -177.2(5)
C18 C13 C14 C15 1.9(8)
C13 C14 C15 C16 -1.1(9)
C14 C15 C16 C17 0.0(9)
C15 C16 C17 C18 0.3(8)
C16 C17 C18 N4 -179.9(5)
C16 C17 C18 C13 0.4(8)
N3 C13 C18 N4 -2.1(7)
C14 C13 C18 N4 178.8(5)
N3 C13 C18 C17 177.6(5)
C14 C13 C18 C17 -1.6(7)
N4 C19 C20 C21 179.0(5)
C24 C19 C20 C21 -0.3(8)
C19 C20 C21 C22 0.8(9)
C20 C21 C22 C23 -0.1(9)
C21 C22 C23 C24 -1.2(8)
C22 C23 C24 N3 -177.5(5)
C22 C23 C24 C19 1.7(8)
N4 C19 C24 N3 -1.0(7)
C20 C19 C24 N3 178.3(5)
N4 C19 C24 C23 179.8(5)
C20 C19 C24 C23 -0.9(7)
C11 C12 N1 C1 177.7(5)
C7 C12 N1 C1 -2.0(8)
C2 C1 N1 C12 -178.3(5)
C6 C1 N1 C12 0.5(7)
C5 C6 N2 C7 178.9(5)
C1 C6 N2 C7 -0.4(7)
C8 C7 N2 C6 -179.5(5)
C12 C7 N2 C6 -1.2(7)
C23 C24 N3 C13 178.0(5)
C19 C24 N3 C13 -1.2(7)
C14 C13 N3 C24 -178.2(5)
C18 C13 N3 C24 2.6(7)
C20 C19 N4 C18 -177.8(5)
C24 C19 N4 C18 1.5(7)
C17 C18 N4 C19 -179.6(5)
C13 C18 N4 C19 0.1(7)
